data_7003584
loop_
_publ_author_name
'Yuste, C.'
'Armentano, D.'
'Marino, N.'
'Ca\~nadillas-Delgado, L.'
'Delgado, F. S.'
'Ruiz-P\'erez, C.'
'Rillema, D. P.'
'Lloret, F.'
'Julve, M.'

_publ_section_title
;
 Synthesis, crystal structures and magnetic properties of
 tricyanomethanide-containing copper(II) complexes
;
_journal_issue 12
_journal_name_full 'Dalton Transactions'
_journal_page_first 1583
_journal_page_last 1596
_journal_paper_doi 10.1039/b717347d
_journal_year 2008
_chemical_formula_sum 'C18 H8 Cu N8'
_chemical_formula_weight 399.86
_chemical_name_systematic
;
?
;
_space_group_IT_number 2
_symmetry_cell_setting triclinic
_symmetry_space_group_name_Hall '-P 1'
_symmetry_space_group_name_H-M 'P -1'
_atom_sites_solution_hydrogens geom
_atom_sites_solution_primary direct
_atom_sites_solution_secondary difmap
_cell_angle_alpha 107.932(6)
_cell_angle_beta 104.904(6)
_cell_angle_gamma 101.699(4)
_cell_formula_units_Z 2
_cell_length_a 7.7136(8)
_cell_length_b 10.0610(10)
_cell_length_c 12.6374(18)
_cell_measurement_temperature 293(2)
_cell_volume 858.26(18)
_computing_cell_refinement 'Bruker SMART'
_computing_data_collection 'Bruker SMART'
_computing_data_reduction 'Bruker SAINT'
_computing_molecular_graphics 'Bruker SHELXTL'
_computing_publication_material 'Bruker SHELXTL'
_computing_structure_refinement 'SHELXL-97 (Sheldrick, 1997)'
_computing_structure_solution 'SHELXS-97 (Sheldrick, 1990)'
_diffrn_ambient_temperature 293(2)
_diffrn_measured_fraction_theta_full 0.810
_diffrn_measured_fraction_theta_max 0.810
_diffrn_measurement_device_type 'X8APEXII CCD area detector'
_diffrn_measurement_method 'phi and omega scans'
_diffrn_radiation_monochromator graphite
_diffrn_radiation_source 'fine-focus sealed tube'
_diffrn_radiation_type MoK\a
_diffrn_radiation_wavelength 0.71073
_diffrn_reflns_av_R_equivalents 0.0167
_diffrn_reflns_av_sigmaI/netI 0.0197
_diffrn_reflns_limit_h_max 10
_diffrn_reflns_limit_h_min -11
_diffrn_reflns_limit_k_max 14
_diffrn_reflns_limit_k_min -13
_diffrn_reflns_limit_l_max 19
_diffrn_reflns_limit_l_min -16
_diffrn_reflns_number 12798
_diffrn_reflns_theta_full 34.58
_diffrn_reflns_theta_max 34.58
_diffrn_reflns_theta_min 1.80
_exptl_absorpt_coefficient_mu 1.293
_exptl_absorpt_correction_T_max 0.9121
_exptl_absorpt_correction_T_min 0.8488
_exptl_absorpt_correction_type empirical
_exptl_absorpt_process_details sadabs
_exptl_crystal_colour green
_exptl_crystal_density_diffrn 1.547
_exptl_crystal_density_method 'not measured'
_exptl_crystal_description prism
_exptl_crystal_F_000 402
_exptl_crystal_size_max 0.30
_exptl_crystal_size_mid 0.10
_exptl_crystal_size_min 0.08
_refine_diff_density_max 0.364
_refine_diff_density_min -0.274
_refine_diff_density_rms 0.046
_refine_ls_extinction_method none
_refine_ls_goodness_of_fit_ref 1.064
_refine_ls_hydrogen_treatment riding
_refine_ls_matrix_type full
_refine_ls_number_parameters 244
_refine_ls_number_reflns 5940
_refine_ls_number_restraints 0
_refine_ls_restrained_S_all 1.064
_refine_ls_R_factor_all 0.0314
_refine_ls_R_factor_gt 0.0268
_refine_ls_shift/su_max 0.001
_refine_ls_shift/su_mean 0.000
_refine_ls_structure_factor_coef Fsqd
_refine_ls_weighting_details 'calc w=1/[\s^2^(Fo^2^)+(0.0397P)^2^+0.1693P] where P=(Fo^2^+2Fc^2^)/3'
_refine_ls_weighting_scheme calc
_refine_ls_wR_factor_gt 0.0773
_refine_ls_wR_factor_ref 0.0798
_reflns_number_gt 5256
_reflns_number_total 5940
_reflns_threshold_expression >2sigma(I)
_cod_data_source_file b717347d.txt
_cod_data_source_block compound2
_cod_depositor_comments
;
The following automatic conversions were performed:
'_symmetry_cell_setting' value 'Triclinic' changed to 'triclinic'
according to '/home/saulius/struct/CIF-dictionaries/cif_core.dic'
dictionary named 'cif_core.dic' version 2.4.1 from 2010-06-29.

Automatic conversion script
Id: cif_fix_enum 1527 2010-12-29 10:47:43Z saulius 
;
_cod_original_cell_volume 858.26(17)
_cod_original_sg_symbol_H-M P-1
_cod_database_code 7003584

loop_
_symmetry_equiv_pos_as_xyz
'x, y, z'
'-x, -y, -z'

loop_
_atom_site_label
_atom_site_type_symbol
_atom_site_fract_x
_atom_site_fract_y
_atom_site_fract_z
_atom_site_U_iso_or_equiv
_atom_site_adp_type
_atom_site_occupancy
_atom_site_symmetry_multiplicity
_atom_site_calc_flag
_atom_site_refinement_flags
_atom_site_disorder_assembly
_atom_site_disorder_group
Cu1 Cu 0.28985(2) 0.784534(15) 0.138383(11) 0.03378(5) Uani 1 1 d . . .
N1 N 0.31071(15) 0.94111(11) 0.28739(8) 0.03310(19) Uani 1 1 d . . .
N2 N 0.21655(15) 0.65803(11) 0.22341(8) 0.03262(19) Uani 1 1 d . . .
C1 C 0.3641(2) 1.08567(14) 0.31255(12) 0.0416(3) Uani 1 1 d . . .
H1A H 0.4078 1.1196 0.2607 0.050 Uiso 1 1 calc R . .
C2 C 0.3566(2) 1.18602(16) 0.41288(13) 0.0495(3) Uani 1 1 d . . .
H2A H 0.3945 1.2860 0.4287 0.059 Uiso 1 1 calc R . .
C3 C 0.2919(3) 1.13470(18) 0.48881(13) 0.0556(4) Uani 1 1 d . . .
H3A H 0.2817 1.1999 0.5557 0.067 Uiso 1 1 calc R . .
C4 C 0.2422(2) 0.98665(17) 0.46605(11) 0.0474(3) Uani 1 1 d . . .
H4A H 0.2020 0.9513 0.5183 0.057 Uiso 1 1 calc R . .
C5 C 0.25307(18) 0.89129(14) 0.36386(9) 0.0334(2) Uani 1 1 d . . .
C6 C 0.20814(17) 0.73081(14) 0.33025(10) 0.0334(2) Uani 1 1 d . . .
C7 C 0.1662(2) 0.65808(17) 0.40192(12) 0.0462(3) Uani 1 1 d . . .
H7A H 0.1608 0.7094 0.4755 0.055 Uiso 1 1 calc R . .
C8 C 0.1324(2) 0.50753(18) 0.36185(14) 0.0517(4) Uani 1 1 d . . .
H8A H 0.1043 0.4565 0.4085 0.062 Uiso 1 1 calc R . .
C10 C 0.1826(2) 0.51254(15) 0.18550(12) 0.0410(3) Uani 1 1 d . . .
H10A H 0.1874 0.4626 0.1115 0.049 Uiso 1 1 calc R . .
N3 N 0.6138(2) 0.77545(14) 0.21350(12) 0.0479(3) Uani 1 1 d . . .
N4 N 0.7419(2) 0.37888(14) 0.00835(10) 0.0454(3) Uani 1 1 d . . .
N5 N 0.6383(3) 0.4314(2) 0.34543(18) 0.0849(6) Uani 1 1 d . . .
C11 C 0.6724(2) 0.52897(15) 0.18563(11) 0.0382(3) Uani 1 1 d . . .
C12 C 0.64378(18) 0.66536(14) 0.19855(10) 0.0362(2) Uani 1 1 d . . .
C13 C 0.70970(19) 0.44789(14) 0.08766(10) 0.0369(2) Uani 1 1 d . . .
C14 C 0.6545(3) 0.47219(18) 0.27257(14) 0.0507(3) Uani 1 1 d . . .
N6 N 0.33206(19) 0.92014(14) 0.05586(10) 0.0431(3) Uani 1 1 d . . .
N7 N 0.1430(3) 0.84922(16) -0.32290(12) 0.0619(4) Uani 1 1 d . . .
N8 N 0.0696(2) 1.22410(15) -0.06358(12) 0.0510(3) Uani 1 1 d . . .
C15 C 0.18093(19) 0.99740(14) -0.10944(10) 0.0357(2) Uani 1 1 d . . .
C16 C 0.26266(19) 0.95497(14) -0.01910(11) 0.0360(2) Uani 1 1 d . . .
C17 C 0.1629(2) 0.91664(15) -0.22697(12) 0.0409(3) Uani 1 1 d . . .
C18 C 0.12125(19) 1.12329(14) -0.08302(11) 0.0367(2) Uani 1 1 d . . .
C9 C 0.1407(2) 0.43427(16) 0.25305(14) 0.0490(3) Uani 1 1 d . . .
H9A H 0.1184 0.3332 0.2251 0.059 Uiso 1 1 calc R . .

loop_
_atom_site_aniso_label
_atom_site_aniso_U_11
_atom_site_aniso_U_22
_atom_site_aniso_U_33
_atom_site_aniso_U_23
_atom_site_aniso_U_13
_atom_site_aniso_U_12
Cu1 0.05275(10) 0.03270(8) 0.02554(7) 0.01441(6) 0.02066(6) 0.01838(7)
N1 0.0437(5) 0.0329(5) 0.0265(4) 0.0123(4) 0.0155(4) 0.0136(4)
N2 0.0410(5) 0.0331(5) 0.0276(4) 0.0140(4) 0.0142(4) 0.0123(4)
C1 0.0561(8) 0.0347(6) 0.0366(6) 0.0150(5) 0.0182(5) 0.0137(5)
C2 0.0686(10) 0.0346(6) 0.0389(6) 0.0080(5) 0.0150(6) 0.0164(6)
C3 0.0837(12) 0.0482(8) 0.0326(6) 0.0063(6) 0.0228(7) 0.0259(8)
C4 0.0679(9) 0.0502(8) 0.0295(5) 0.0136(5) 0.0250(6) 0.0211(7)
C5 0.0406(6) 0.0377(6) 0.0237(4) 0.0117(4) 0.0129(4) 0.0133(5)
C6 0.0387(6) 0.0380(6) 0.0258(4) 0.0148(4) 0.0125(4) 0.0108(5)
C7 0.0593(8) 0.0507(8) 0.0328(6) 0.0214(5) 0.0203(6) 0.0111(6)
C8 0.0632(9) 0.0516(8) 0.0471(7) 0.0317(7) 0.0204(7) 0.0098(7)
C10 0.0517(7) 0.0348(6) 0.0387(6) 0.0150(5) 0.0175(5) 0.0133(5)
N3 0.0616(8) 0.0444(6) 0.0531(7) 0.0234(5) 0.0333(6) 0.0230(6)
N4 0.0694(8) 0.0444(6) 0.0315(5) 0.0158(4) 0.0223(5) 0.0275(6)
N5 0.1249(16) 0.1039(15) 0.0785(11) 0.0650(11) 0.0636(12) 0.0583(13)
C11 0.0518(7) 0.0409(6) 0.0307(5) 0.0154(5) 0.0202(5) 0.0213(5)
C12 0.0420(6) 0.0416(6) 0.0306(5) 0.0143(5) 0.0190(5) 0.0152(5)
C13 0.0469(7) 0.0386(6) 0.0285(5) 0.0131(4) 0.0131(5) 0.0187(5)
C14 0.0716(10) 0.0538(8) 0.0472(7) 0.0271(7) 0.0331(7) 0.0324(8)
N6 0.0640(7) 0.0457(6) 0.0378(5) 0.0249(5) 0.0285(5) 0.0258(5)
N7 0.1011(12) 0.0515(8) 0.0418(6) 0.0187(6) 0.0335(7) 0.0285(8)
N8 0.0627(8) 0.0494(7) 0.0508(7) 0.0195(6) 0.0259(6) 0.0288(6)
C15 0.0482(7) 0.0366(6) 0.0327(5) 0.0182(4) 0.0203(5) 0.0182(5)
C16 0.0474(6) 0.0360(6) 0.0362(5) 0.0189(5) 0.0242(5) 0.0160(5)
C17 0.0589(8) 0.0362(6) 0.0377(6) 0.0196(5) 0.0229(6) 0.0183(6)
C18 0.0425(6) 0.0401(6) 0.0342(5) 0.0173(5) 0.0180(5) 0.0152(5)
C9 0.0597(9) 0.0366(7) 0.0531(8) 0.0233(6) 0.0182(7) 0.0114(6)

loop_
_atom_type_symbol
_atom_type_description
_atom_type_scat_dispersion_real
_atom_type_scat_dispersion_imag
_atom_type_scat_source
C C 0.0033 0.0016 'International Tables Vol C Tables 4.2.6.8 and 6.1.1.4'
H H 0.0000 0.0000 'International Tables Vol C Tables 4.2.6.8 and 6.1.1.4'
N N 0.0061 0.0033 'International Tables Vol C Tables 4.2.6.8 and 6.1.1.4'
Cu Cu 0.3201 1.2651 'International Tables Vol C Tables 4.2.6.8 and 6.1.1.4'

loop_
_geom_angle_atom_site_label_1
_geom_angle_atom_site_label_2
_geom_angle_atom_site_label_3
_geom_angle
_geom_angle_site_symmetry_1
_geom_angle_site_symmetry_3
_geom_angle_publ_flag
N6 Cu1 N4 88.13(5) . 2_665 ?
N6 Cu1 N2 171.94(5) . . ?
N4 Cu1 N2 95.79(5) 2_665 . ?
N6 Cu1 N1 94.51(5) . . ?
N4 Cu1 N1 176.76(5) 2_665 . ?
N2 Cu1 N1 81.35(4) . . ?
N6 Cu1 N3 99.71(5) . . ?
N4 Cu1 N3 86.64(5) 2_665 . ?
N2 Cu1 N3 87.58(4) . . ?
N1 Cu1 N3 94.75(4) . . ?
C1 N1 C5 119.30(10) . . ?
C1 N1 Cu1 126.00(8) . . ?
C5 N1 Cu1 114.56(8) . . ?
C10 N2 C6 119.29(10) . . ?
C10 N2 Cu1 125.90(8) . . ?
C6 N2 Cu1 114.77(8) . . ?
N1 C1 C2 122.21(12) . . ?
C3 C2 C1 118.40(14) . . ?
C2 C3 C4 120.03(13) . . ?
C3 C4 C5 118.85(13) . . ?
N1 C5 C4 121.14(12) . . ?
N1 C5 C6 114.50(10) . . ?
C4 C5 C6 124.35(11) . . ?
N2 C6 C7 121.38(12) . . ?
N2 C6 C5 114.39(10) . . ?
C7 C6 C5 124.20(11) . . ?
C8 C7 C6 118.72(13) . . ?
C9 C8 C7 119.57(12) . . ?
N2 C10 C9 121.94(13) . . ?
C12 N3 Cu1 120.83(11) . . ?
C13 N4 Cu1 160.11(13) . 2_665 ?
C13 C11 C12 121.54(11) . . ?
C13 C11 C14 120.36(12) . . ?
C12 C11 C14 118.04(11) . . ?
N3 C12 C11 175.68(13) . . ?
N4 C13 C11 178.28(14) . . ?
N5 C14 C11 177.12(19) . . ?
C16 N6 Cu1 144.72(12) . . ?
C16 C15 C18 119.85(11) . . ?
C16 C15 C17 119.82(12) . . ?
C18 C15 C17 120.30(11) . . ?
N6 C16 C15 179.41(15) . . ?
N7 C17 C15 178.03(18) . . ?
N8 C18 C15 178.60(16) . . ?
C8 C9 C10 119.09(14) . . ?

loop_
_geom_bond_atom_site_label_1
_geom_bond_atom_site_label_2
_geom_bond_distance
_geom_bond_site_symmetry_2
_geom_bond_publ_flag
Cu1 N6 1.9813(11) . ?
Cu1 N4 1.9818(12) 2_665 ?
Cu1 N2 1.9892(10) . ?
Cu1 N1 1.9920(10) . ?
Cu1 N3 2.4657(14) . ?
N1 C1 1.3383(16) . ?
N1 C5 1.3460(15) . ?
N2 C10 1.3375(16) . ?
N2 C6 1.3487(15) . ?
C1 C2 1.3797(19) . ?
C2 C3 1.372(2) . ?
C3 C4 1.377(2) . ?
C4 C5 1.3859(17) . ?
C5 C6 1.4773(17) . ?
C6 C7 1.3868(16) . ?
C7 C8 1.385(2) . ?
C8 C9 1.370(2) . ?
C10 C9 1.3807(19) . ?
N3 C12 1.1460(18) . ?
N4 C13 1.1479(16) . ?
N4 Cu1 1.9818(12) 2_665 ?
N5 C14 1.141(2) . ?
C11 C13 1.3918(17) . ?
C11 C12 1.4007(18) . ?
C11 C14 1.4091(19) . ?
N6 C16 1.1517(16) . ?
N7 C17 1.1440(18) . ?
N8 C18 1.1440(18) . ?
C15 C16 1.3864(17) . ?
C15 C18 1.4081(18) . ?
C15 C17 1.4108(17) . ?
